data_7702923
loop_
_publ_author_name
'Liu, Guocheng'
'Li, Yan'
'Chi, Jie'
'Xu, Na'
'Wang, Xiuli'
'Lin, Hongyan'
'Chen, Baokuan'
'Li, Jianrong'

_publ_section_title
;
 Various Cd(ii) coordination polymers induced by carboxylates:
 multi-functional detection of Fe<sup>3+</sup>, anions, aspartic acids and
 bovine serum albumin.
;
_journal_issue 3
_journal_name_full 'Dalton transactions (Cambridge, England : 2003)'
_journal_page_first 737
_journal_page_last 749
_journal_paper_doi 10.1039/c9dt04103f
_journal_volume 49
_journal_year 2020
_chemical_formula_sum 'C29 H24 Cd N4 O8'
_chemical_formula_weight 668.92
_space_group_crystal_system orthorhombic
_space_group_IT_number 60
_space_group_name_Hall '-P 2n 2ab'
_space_group_name_H-M_alt 'P b c n'
_atom_sites_solution_hydrogens difmap
_audit_creation_method SHELXL-2014/7
_audit_update_record
;
2019-09-10 deposited with the CCDC.	2019-11-28 downloaded from the CCDC.
;
_cell_angle_alpha 90
_cell_angle_beta 90
_cell_angle_gamma 90
_cell_formula_units_Z 8
_cell_length_a 17.0348(6)
_cell_length_b 12.6283(4)
_cell_length_c 24.9682(9)
_cell_measurement_reflns_used 7378
_cell_measurement_temperature 296(2)
_cell_measurement_theta_max 28.416
_cell_measurement_theta_min 1.631
_cell_volume 5371.2(3)
_computing_structure_refinement 'SHELXL-2014/7 (Sheldrick, 2014)'
_diffrn_ambient_temperature 293(2)
_diffrn_measured_fraction_theta_full 1.000
_diffrn_measured_fraction_theta_max 0.999
_diffrn_measurement_device_type 'sealed tube'
_diffrn_measurement_method graphite
_diffrn_radiation_type MoK\a
_diffrn_radiation_wavelength 0.71073
_diffrn_reflns_av_R_equivalents 0.0439
_diffrn_reflns_av_unetI/netI 0.0314
_diffrn_reflns_Laue_measured_fraction_full 1.000
_diffrn_reflns_Laue_measured_fraction_max 0.999
_diffrn_reflns_limit_h_max 22
_diffrn_reflns_limit_h_min -22
_diffrn_reflns_limit_k_max 16
_diffrn_reflns_limit_k_min -10
_diffrn_reflns_limit_l_max 33
_diffrn_reflns_limit_l_min -32
_diffrn_reflns_number 38209
_diffrn_reflns_point_group_measured_fraction_full 1.000
_diffrn_reflns_point_group_measured_fraction_max 0.999
_diffrn_reflns_theta_full 25.242
_diffrn_reflns_theta_max 28.416
_diffrn_reflns_theta_min 1.631
_exptl_absorpt_coefficient_mu 0.874
_exptl_crystal_colour colorless
_exptl_crystal_density_diffrn 1.654
_exptl_crystal_description block
_exptl_crystal_F_000 2704
_exptl_crystal_size_max 0.150
_exptl_crystal_size_mid 0.130
_exptl_crystal_size_min 0.110
_refine_diff_density_max 0.828
_refine_diff_density_min -0.539
_refine_diff_density_rms 0.082
_refine_ls_extinction_method none
_refine_ls_goodness_of_fit_ref 1.022
_refine_ls_hydrogen_treatment constr
_refine_ls_matrix_type full
_refine_ls_number_parameters 379
_refine_ls_number_reflns 6753
_refine_ls_number_restraints 0
_refine_ls_restrained_S_all 1.022
_refine_ls_R_factor_all 0.0541
_refine_ls_R_factor_gt 0.0328
_refine_ls_shift/su_max 0.000
_refine_ls_shift/su_mean 0.000
_refine_ls_structure_factor_coef Fsqd
_refine_ls_weighting_details 'w=1/[\s^2^(Fo^2^)+(0.0438P)^2^+5.0830P] where P=(Fo^2^+2Fc^2^)/3'
_refine_ls_weighting_scheme calc
_refine_ls_wR_factor_gt 0.0826
_refine_ls_wR_factor_ref 0.0929
_reflns_Friedel_coverage 0.000
_reflns_number_gt 5031
_reflns_number_total 6753
_reflns_threshold_expression 'I > 2\s(I)'
_cod_data_source_file c9dt04103f2.cif
_cod_data_source_block 6
_cod_depositor_comments 'Adding full bibliography for 7702921--7702926.cif.'
_cod_database_code 7702923
_shelx_shelxl_version_number 2014/7
_shelx_space_group_comment
;
The symmetry employed for this shelxl refinement is uniquely defined
by the following loop, which should always be used as a source of
symmetry information in preference to the above space-group names.
They are only intended as comments.
;
_shelx_estimated_absorpt_t_min 0.880
_shelx_estimated_absorpt_t_max 0.910

loop_
_space_group_symop_operation_xyz
'x, y, z'
'-x+1/2, -y+1/2, z+1/2'
'x+1/2, -y+1/2, -z'
'-x, y, -z+1/2'
'-x, -y, -z'
'x-1/2, y-1/2, -z-1/2'
'-x-1/2, y-1/2, z'
'x, -y, z-1/2'

loop_
_atom_site_label
_atom_site_type_symbol
_atom_site_fract_x
_atom_site_fract_y
_atom_site_fract_z
_atom_site_U_iso_or_equiv
_atom_site_adp_type
_atom_site_occupancy
_atom_site_site_symmetry_order
_atom_site_calc_flag
_atom_site_refinement_flags_posn
_atom_site_refinement_flags_adp
Cd1 Cd 0.19815(2) 0.16081(2) 0.06454(2) 0.02254(7) Uani 1 1 d . .
O1 O 0.25216(13) 0.30490(17) 0.11323(9) 0.0377(5) Uani 1 1 d . .
N1 N 0.14266(15) 0.03798(19) 0.00512(10) 0.0320(6) Uani 1 1 d . .
C1 C 0.0854(2) 0.0706(2) -0.02756(13) 0.0384(8) Uani 1 1 d . .
H1A H 0.0629 0.1393 -0.0214 0.046 Uiso 1 1 d R U
O1W O 0.08436(16) -0.2125(2) 0.09683(12) 0.0617(8) Uani 1 1 d . .
O2 O 0.31999(13) 0.14594(17) 0.02867(11) 0.0453(6) Uani 1 1 d . .
C2 C 0.1713(2) -0.0592(2) -0.00431(13) 0.0382(8) Uani 1 1 d . .
H2A H 0.2119 -0.0850 0.0190 0.046 Uiso 1 1 d R U
N2 N 0.17356(14) 0.08799(19) 0.14844(9) 0.0277(5) Uani 1 1 d . .
N3 N 0.07058(15) -0.26533(18) -0.12505(10) 0.0304(5) Uani 1 1 d . .
H3A H 0.0365 -0.3072 -0.1074 0.036 Uiso 1 1 d R U
O3 O 0.31103(11) -0.00459(17) 0.07344(8) 0.0320(5) Uani 1 1 d . .
C3 C 0.05671(19) 0.0102(2) -0.06922(13) 0.0355(7) Uani 1 1 d . .
H3B H 0.0158 0.0376 -0.0917 0.043 Uiso 1 1 d R U
O4 O 0.34154(12) -0.19742(16) 0.00583(8) 0.0318(5) Uani 1 1 d . .
N4 N 0.15819(15) -0.17801(18) 0.30449(10) 0.0315(6) Uani 1 1 d . .
H4A H 0.2040 -0.2085 0.2953 0.038 Uiso 1 1 d R U
C4 C 0.1454(2) -0.1245(2) -0.04467(13) 0.0373(7) Uani 1 1 d . .
H4B H 0.1682 -0.1934 -0.0494 0.045 Uiso 1 1 d R U
O5 O 0.18765(13) -0.25523(18) -0.16609(11) 0.0450(6) Uani 1 1 d . .
C5 C 0.08714(17) -0.0897(2) -0.07856(11) 0.0262(6) Uani 1 1 d . .
O6 O 0.41900(12) -0.22604(16) 0.07491(8) 0.0337(5) Uani 1 1 d . .
C6 C 0.05721(19) -0.1520(2) -0.12587(12) 0.0326(7) Uani 1 1 d . .
H6A H 0.0308 -0.1183 -0.1552 0.039 Uiso 1 1 d R U
O7 O 0.03158(14) -0.20282(19) 0.32634(12) 0.0528(7) Uani 1 1 d . .
C7 C 0.13274(19) -0.3092(2) -0.14941(12) 0.0312(6) Uani 1 1 d . .
C8 C 0.12873(18) -0.4268(2) -0.15769(11) 0.0303(6) Uani 1 1 d . .
C9 C 0.1349(2) -0.4959(2) -0.11568(12) 0.0403(8) Uani 1 1 d . .
H9A H 0.1435 -0.4690 -0.0802 0.048 Uiso 1 1 d R U
C10 C 0.1283(2) -0.6058(2) -0.12410(12) 0.0385(8) Uani 1 1 d . .
H10A H 0.1345 -0.6536 -0.0945 0.046 Uiso 1 1 d R U
C11 C 0.11358(17) -0.6449(2) -0.17386(11) 0.0279(6) Uani 1 1 d . .
C12 C 0.10829(17) -0.5757(2) -0.21883(11) 0.0287(6) Uani 1 1 d . .
C13 C 0.11761(18) -0.4647(2) -0.21063(11) 0.0296(6) Uani 1 1 d . .
C14 C 0.1133(2) -0.3963(3) -0.25597(13) 0.0403(8) Uani 1 1 d . .
H14A H 0.1190 -0.3214 -0.2510 0.048 Uiso 1 1 d R U
C15 C 0.1010(2) -0.4361(3) -0.30589(14) 0.0488(9) Uani 1 1 d . .
H15A H 0.0997 -0.3891 -0.3361 0.059 Uiso 1 1 d R U
C16 C 0.0911(2) -0.5455(3) -0.31357(13) 0.0478(9) Uani 1 1 d . .
H16A H 0.0808 -0.5725 -0.3488 0.057 Uiso 1 1 d R U
C17 C 0.0945(2) -0.6136(3) -0.27153(12) 0.0383(7) Uani 1 1 d . .
H17A H 0.0881 -0.6883 -0.2774 0.046 Uiso 1 1 d R U
C18 C 0.34586(16) 0.0555(2) 0.04252(11) 0.0249(6) Uani 1 1 d . .
C19 C 0.42517(14) 0.0248(2) 0.02004(10) 0.0203(5) Uani 1 1 d . .
C20 C 0.45006(15) -0.0808(2) 0.01829(10) 0.0195(5) Uani 1 1 d . .
C21 C 0.39886(16) -0.1733(2) 0.03470(11) 0.0231(5) Uani 1 1 d . .
C22 C 0.47538(15) 0.1041(2) 0.00102(11) 0.0228(5) Uani 1 1 d . .
C23 C 0.2042(2) 0.1295(3) 0.19307(12) 0.0373(7) Uani 1 1 d . .
H23A H 0.2308 0.1964 0.1906 0.045 Uiso 1 1 d R U
C24 C 0.1990(2) 0.0806(2) 0.24224(12) 0.0356(7) Uani 1 1 d . .
H24A H 0.2229 0.1129 0.2730 0.043 Uiso 1 1 d R U
C25 C 0.16001(17) -0.0140(2) 0.24771(12) 0.0279(6) Uani 1 1 d . .
C26 C 0.13545(19) -0.0032(2) 0.15409(12) 0.0352(7) Uani 1 1 d . .
H26A H 0.1124 -0.0341 0.1227 0.042 Uiso 1 1 d R U
C27 C 0.1272(2) -0.0564(3) 0.20184(13) 0.0387(8) Uani 1 1 d . .
H27A H 0.0987 -0.1219 0.2035 0.046 Uiso 1 1 d R U
C28 C 0.1515(2) -0.0634(2) 0.30269(12) 0.0360(7) Uani 1 1 d . .
H28A H 0.1009 -0.0446 0.3166 0.043 Uiso 1 1 d R U
H28B H 0.1904 -0.0331 0.3259 0.043 Uiso 1 1 d R U
C29 C 0.09781(18) -0.2387(2) 0.31921(11) 0.0289(6) Uani 1 1 d . .

loop_
_atom_site_aniso_label
_atom_site_aniso_U_11
_atom_site_aniso_U_22
_atom_site_aniso_U_33
_atom_site_aniso_U_23
_atom_site_aniso_U_13
_atom_site_aniso_U_12
Cd1 0.02032(10) 0.02170(11) 0.02560(11) 0.00254(8) 0.00108(8) 0.00405(8)
O1 0.0385(12) 0.0355(12) 0.0392(12) 0.0057(10) -0.0069(10) -0.0084(10)
N1 0.0354(14) 0.0270(13) 0.0337(13) -0.0024(10) -0.0052(11) 0.0032(11)
C1 0.0402(18) 0.0263(16) 0.0486(19) -0.0089(14) -0.0108(15) 0.0118(13)
O1W 0.0516(17) 0.0551(17) 0.079(2) -0.0258(15) 0.0023(14) 0.0009(14)
O2 0.0311(12) 0.0259(12) 0.0788(18) 0.0106(11) 0.0220(12) 0.0085(9)
C2 0.0442(19) 0.0289(16) 0.0417(18) -0.0005(14) -0.0149(15) 0.0092(14)
N2 0.0286(13) 0.0251(12) 0.0292(12) 0.0018(10) 0.0004(10) 0.0036(10)
N3 0.0341(14) 0.0197(12) 0.0372(14) -0.0025(10) 0.0070(11) -0.0038(10)
O3 0.0269(11) 0.0358(12) 0.0334(11) 0.0010(9) 0.0098(8) -0.0029(9)
C3 0.0365(17) 0.0273(15) 0.0427(18) -0.0054(13) -0.0137(14) 0.0109(13)
O4 0.0323(11) 0.0290(11) 0.0340(11) 0.0005(9) -0.0014(9) -0.0115(9)
N4 0.0331(14) 0.0225(13) 0.0387(14) 0.0067(10) 0.0062(11) 0.0035(10)
C4 0.0442(19) 0.0220(14) 0.0459(18) -0.0035(13) -0.0093(15) 0.0108(13)
O5 0.0388(13) 0.0312(12) 0.0651(16) 0.0020(11) 0.0168(11) -0.0034(10)
C5 0.0286(15) 0.0214(13) 0.0286(14) -0.0001(11) 0.0024(11) -0.0012(11)
O6 0.0300(11) 0.0299(11) 0.0413(12) 0.0144(9) 0.0002(9) -0.0036(9)
C6 0.0432(18) 0.0201(14) 0.0345(16) -0.0028(12) -0.0083(13) 0.0037(13)
O7 0.0327(13) 0.0341(13) 0.092(2) 0.0027(13) 0.0092(13) 0.0048(11)
C7 0.0374(17) 0.0218(14) 0.0345(16) 0.0002(12) 0.0014(13) -0.0004(12)
C8 0.0374(16) 0.0234(15) 0.0302(15) -0.0025(11) 0.0076(13) 0.0025(12)
C9 0.067(2) 0.0292(16) 0.0246(15) -0.0038(12) 0.0032(15) 0.0010(16)
C10 0.063(2) 0.0244(16) 0.0278(16) 0.0036(12) 0.0021(15) -0.0003(15)
C11 0.0316(15) 0.0241(15) 0.0280(14) -0.0015(11) 0.0062(12) 0.0012(11)
C12 0.0313(16) 0.0281(15) 0.0267(14) -0.0011(11) 0.0062(12) -0.0019(12)
C13 0.0352(16) 0.0259(15) 0.0276(14) 0.0012(11) 0.0040(12) 0.0005(12)
C14 0.050(2) 0.0306(17) 0.0406(18) 0.0088(14) 0.0031(15) -0.0038(15)
C15 0.060(2) 0.056(2) 0.0309(17) 0.0142(16) 0.0000(16) -0.0067(19)
C16 0.063(2) 0.055(2) 0.0247(16) -0.0013(15) -0.0004(16) -0.0101(19)
C17 0.0486(19) 0.0383(18) 0.0280(15) -0.0041(13) 0.0019(14) -0.0098(15)
C18 0.0203(13) 0.0219(13) 0.0325(14) -0.0068(11) 0.0033(11) -0.0006(11)
C19 0.0162(12) 0.0213(13) 0.0233(13) -0.0007(10) 0.0025(10) -0.0010(10)
C20 0.0191(12) 0.0172(12) 0.0223(13) -0.0004(10) 0.0011(10) -0.0010(10)
C21 0.0232(13) 0.0174(13) 0.0287(14) -0.0020(10) 0.0091(11) -0.0006(10)
C22 0.0209(13) 0.0195(13) 0.0282(14) -0.0001(11) 0.0039(11) -0.0016(10)
C23 0.051(2) 0.0300(16) 0.0306(15) 0.0005(13) 0.0025(14) -0.0131(14)
C24 0.0487(19) 0.0301(16) 0.0280(15) -0.0023(12) -0.0006(14) -0.0114(14)
C25 0.0293(15) 0.0225(14) 0.0319(15) 0.0023(12) 0.0037(12) 0.0022(12)
C26 0.0408(18) 0.0308(16) 0.0340(16) 0.0020(13) -0.0116(13) -0.0049(13)
C27 0.048(2) 0.0286(16) 0.0398(18) 0.0050(13) -0.0096(15) -0.0138(14)
C28 0.054(2) 0.0243(15) 0.0298(16) 0.0023(12) 0.0025(14) -0.0042(14)
C29 0.0323(16) 0.0244(14) 0.0301(15) 0.0007(11) 0.0009(12) 0.0017(12)

loop_
_atom_type_symbol
_atom_type_description
_atom_type_scat_dispersion_real
_atom_type_scat_dispersion_imag
_atom_type_scat_source
C C 0.0033 0.0016 'International Tables Vol C Tables 4.2.6.8 and 6.1.1.4'
H H 0.0000 0.0000 'International Tables Vol C Tables 4.2.6.8 and 6.1.1.4'
N N 0.0061 0.0033 'International Tables Vol C Tables 4.2.6.8 and 6.1.1.4'
O O 0.0106 0.0060 'International Tables Vol C Tables 4.2.6.8 and 6.1.1.4'
Cd Cd -0.8075 1.2024 'International Tables Vol C Tables 4.2.6.8 and 6.1.1.4'

loop_
_geom_angle_atom_site_label_1
_geom_angle_atom_site_label_2
_geom_angle_atom_site_label_3
_geom_angle
_geom_angle_site_symmetry_1
_geom_angle_site_symmetry_3
O2 Cd1 N2 119.19(9) . .
O2 Cd1 N1 93.68(9) . .
N2 Cd1 N1 103.63(9) . .
O2 Cd1 O1 84.90(9) . .
N2 Cd1 O1 84.93(8) . .
N1 Cd1 O1 170.79(8) . .
O2 Cd1 O4 94.47(8) . 7_665
N2 Cd1 O4 142.26(8) . 7_665
N1 Cd1 O4 89.63(8) . 7_665
O1 Cd1 O4 81.42(7) . 7_665
O2 Cd1 O6 146.01(7) . 7_665
N2 Cd1 O6 89.36(7) . 7_665
N1 Cd1 O6 97.09(8) . 7_665
O1 Cd1 O6 79.39(8) . 7_665
O4 Cd1 O6 53.63(7) 7_665 7_665
C2 N1 C1 116.2(3) . .
C2 N1 Cd1 124.7(2) . .
C1 N1 Cd1 118.4(2) . .
N1 C1 C3 123.2(3) . .
C18 O2 Cd1 106.49(18) . .
N1 C2 C4 124.0(3) . .
C26 N2 C23 116.2(3) . .
C26 N2 Cd1 121.7(2) . .
C23 N2 Cd1 121.7(2) . .
C7 N3 C6 121.7(3) . .
C5 C3 C1 119.9(3) . .
C21 O4 Cd1 92.81(16) . 7_655
C29 N4 C28 121.4(3) . .
C2 C4 C5 119.5(3) . .
C4 C5 C3 117.2(3) . .
C4 C5 C6 124.0(3) . .
C3 C5 C6 118.8(3) . .
C21 O6 Cd1 90.13(16) . 7_655
N3 C6 C5 116.8(2) . .
O5 C7 N3 121.7(3) . .
O5 C7 C8 122.4(3) . .
N3 C7 C8 115.8(3) . .
C9 C8 C13 120.6(3) . .
C9 C8 C7 121.4(3) . .
C13 C8 C7 117.9(3) . .
C8 C9 C10 120.5(3) . .
C11 C10 C9 120.6(3) . .
C10 C11 C12 120.5(3) . .
C10 C11 C29 119.5(3) . 8_545
C12 C11 C29 119.8(3) . 8_545
C17 C12 C11 122.3(3) . .
C17 C12 C13 118.9(3) . .
C11 C12 C13 118.8(3) . .
C8 C13 C12 118.7(3) . .
C8 C13 C14 122.8(3) . .
C12 C13 C14 118.4(3) . .
C15 C14 C13 120.8(3) . .
C14 C15 C16 120.4(3) . .
C17 C16 C15 120.8(3) . .
C16 C17 C12 120.6(3) . .
O3 C18 O2 123.8(3) . .
O3 C18 C19 120.2(2) . .
O2 C18 C19 116.0(2) . .
C22 C19 C20 119.0(2) . .
C22 C19 C18 119.2(2) . .
C20 C19 C18 121.7(2) . .
C22 C20 C19 119.3(2) 5_655 .
C22 C20 C21 117.2(2) 5_655 .
C19 C20 C21 123.5(2) . .
O6 C21 O4 123.1(2) . .
O6 C21 C20 118.0(2) . .
O4 C21 C20 118.8(2) . .
C20 C22 C19 121.7(2) 5_655 .
N2 C23 C24 122.8(3) . .
C23 C24 C25 120.7(3) . .
C24 C25 C27 116.7(3) . .
C24 C25 C28 119.6(3) . .
C27 C25 C28 123.5(3) . .
N2 C26 C27 124.4(3) . .
C26 C27 C25 119.2(3) . .
N4 C28 C25 115.5(3) . .
O7 C29 N4 122.4(3) . .
O7 C29 C11 120.5(3) . 8_546
N4 C29 C11 117.1(3) . 8_546

loop_
_geom_bond_atom_site_label_1
_geom_bond_atom_site_label_2
_geom_bond_distance
_geom_bond_site_symmetry_2
Cd1 O2 2.268(2) .
Cd1 N2 2.326(2) .
Cd1 N1 2.345(2) .
Cd1 O1 2.374(2) .
Cd1 O4 2.411(2) 7_665
Cd1 O6 2.468(2) 7_665
N1 C2 1.342(4) .
N1 C1 1.337(4) .
C1 C3 1.380(4) .
O2 C18 1.272(3) .
C2 C4 1.375(4) .
N2 C26 1.329(4) .
N2 C23 1.338(4) .
N3 C7 1.341(4) .
N3 C6 1.449(3) .
O3 C18 1.234(3) .
C3 C5 1.384(4) .
O4 C21 1.251(3) .
O4 Cd1 2.411(2) 7_655
N4 C29 1.334(4) .
N4 C28 1.452(4) .
C4 C5 1.376(4) .
O5 C7 1.230(4) .
C5 C6 1.508(4) .
O6 C21 1.252(3) .
O6 Cd1 2.468(2) 7_655
O7 C29 1.229(4) .
C7 C8 1.500(4) .
C8 C9 1.368(4) .
C8 C13 1.419(4) .
C9 C10 1.408(4) .
C10 C11 1.360(4) .
C11 C12 1.426(4) .
C11 C29 1.504(4) 8_545
C12 C17 1.420(4) .
C12 C13 1.426(4) .
C13 C14 1.426(4) .
C14 C15 1.360(5) .
C15 C16 1.405(5) .
C16 C17 1.358(5) .
C18 C19 1.513(4) .
C19 C22 1.399(3) .
C19 C20 1.400(4) .
C20 C22 1.390(4) 5_655
C20 C21 1.515(3) .
C22 C20 1.390(4) 5_655
C23 C24 1.377(4) .
C24 C25 1.374(4) .
C25 C27 1.382(4) .
C25 C28 1.515(4) .
C26 C27 1.376(4) .
C29 C11 1.504(4) 8_546
